data_7150202
loop_
_publ_author_name
'O'Leary, Jane'
'Formosa, Xavier'
'Skranc, Wolfgang'
'Wallis, John D.'

_publ_section_title
;
 Structural studies of peri-interactions and bond formation between
 electron-rich atomic centres and N-phenylcarboxamides or nitroalkenyl
 groups.
;
_journal_issue 18
_journal_name_full 'Organic &amp; biomolecular chemistry'
_journal_page_first 3273
_journal_page_last 3283
_journal_paper_doi 10.1039/b506045a
_journal_volume 3
_journal_year 2005
_chemical_formula_sum 'C14 H14 N2 O2'
_chemical_formula_weight 242.27
_chemical_melting_point 412.5(5)
_chemical_name_systematic
;
1-(8-Dimethylaminonaphth-1-yl)-2-nitroethene
;
_space_group_IT_number 15
_symmetry_cell_setting monoclinic
_symmetry_space_group_name_Hall '-C 2yc'
_symmetry_space_group_name_H-M 'C 1 2/c 1'
_atom_sites_solution_hydrogens difmap
_atom_sites_solution_primary direct
_atom_sites_solution_secondary difmap
_audit_creation_method SHELXL-97
_cell_angle_alpha 90.00
_cell_angle_beta 101.0295(8)
_cell_angle_gamma 90.00
_cell_formula_units_Z 8
_cell_length_a 15.8700(3)
_cell_length_b 5.48170(10)
_cell_length_c 28.7715(8)
_cell_measurement_reflns_used 8520
_cell_measurement_temperature 120(2)
_cell_measurement_theta_max 27.49
_cell_measurement_theta_min 3.22
_cell_volume 2456.73(9)
_computing_cell_refinement 'DENZO (Otwinowski and Minor, 1997) and COLLECT (Hooft, 1998)'
_computing_data_collection 'DENZO (Otwinowski and Minor, 1997) and COLLECT (Hooft, 1998)'
_computing_data_reduction 'DENZO (Otwinowski and Minor, 1997) and COLLECT (Hooft, 1998)'
_computing_molecular_graphics 'ORTEPIII (Johnson and Burnett, 1996)'
_computing_publication_material 'SHELXL-97 (Sheldrick, 1997)'
_computing_structure_refinement 'SHELXL-97 (Sheldrick, 1997)'
_computing_structure_solution 'SHELXS-97 (Sheldrick, 1990)'
_diffrn_ambient_temperature 120(2)
_diffrn_detector_area_resol_mean 9.091
_diffrn_measured_fraction_theta_full 0.993
_diffrn_measured_fraction_theta_max 0.993
_diffrn_measurement_device_type 'Enraf Nonius KappaCCD area detector'
_diffrn_measurement_method 'Phi and Omega scans to fill Ewald sphere'
_diffrn_radiation_monochromator graphite
_diffrn_radiation_source 'Enraf Nonius FR591 rotating anode'
_diffrn_radiation_type MoK\a
_diffrn_radiation_wavelength 0.71073
_diffrn_reflns_av_R_equivalents 0.1182
_diffrn_reflns_av_sigmaI/netI 0.0803
_diffrn_reflns_limit_h_max 20
_diffrn_reflns_limit_h_min -20
_diffrn_reflns_limit_k_max 7
_diffrn_reflns_limit_k_min -7
_diffrn_reflns_limit_l_max 37
_diffrn_reflns_limit_l_min -37
_diffrn_reflns_number 8520
_diffrn_reflns_theta_full 27.49
_diffrn_reflns_theta_max 27.49
_diffrn_reflns_theta_min 3.22
_exptl_absorpt_coefficient_mu 0.089
_exptl_absorpt_correction_T_max 0.988
_exptl_absorpt_correction_T_min 0.573
_exptl_absorpt_correction_type multi-scan
_exptl_absorpt_process_details
;
using multiple and symmetry-related data measurements via
the program SORTAV (Blessing, 1995)
;
_exptl_crystal_colour orange
_exptl_crystal_density_diffrn 1.310
_exptl_crystal_density_method 'not measured'
_exptl_crystal_description block
_exptl_crystal_F_000 1024
_exptl_crystal_size_max 0.20
_exptl_crystal_size_mid 0.15
_exptl_crystal_size_min 0.15
_refine_diff_density_max 0.209
_refine_diff_density_min -0.373
_refine_diff_density_rms 0.072
_refine_ls_extinction_method none
_refine_ls_goodness_of_fit_ref 0.990
_refine_ls_hydrogen_treatment refall
_refine_ls_matrix_type full
_refine_ls_number_parameters 219
_refine_ls_number_reflns 2785
_refine_ls_number_restraints 0
_refine_ls_restrained_S_all 0.990
_refine_ls_R_factor_all 0.0739
_refine_ls_R_factor_gt 0.0482
_refine_ls_shift/su_max 0.068
_refine_ls_shift/su_mean 0.015
_refine_ls_structure_factor_coef Fsqd
_refine_ls_weighting_details 'calc w=1/[\s^2^(Fo^2^)+(0.0669P)^2^+0.0000P] where P=(Fo^2^+2Fc^2^)/3'
_refine_ls_weighting_scheme calc
_refine_ls_wR_factor_gt 0.1170
_refine_ls_wR_factor_ref 0.1271
_reflns_number_gt 2023
_reflns_number_total 2785
_reflns_threshold_expression >2sigma(I)
_cod_data_source_file b506045a.txt
_cod_data_source_block nitro2
_cod_depositor_comments
;
The following automatic conversions were performed:

'_chemical_melting_point' value '412-413' was changed to '412.5(5)' -
the average value was taken and precision was estimated.

Automatic conversion script
Id: cif_fix_values 1569 2011-02-09 13:29:24Z adriana 
;
_cod_original_sg_symbol_H-M C2/c
_cod_database_code 7150202

loop_
_symmetry_equiv_pos_as_xyz
'x, y, z'
'-x, y, -z+1/2'
'x+1/2, y+1/2, z'
'-x+1/2, y+1/2, -z+1/2'
'-x, -y, -z'
'x, -y, z-1/2'
'-x+1/2, -y+1/2, -z'
'x+1/2, -y+1/2, z-1/2'

loop_
_atom_site_label
_atom_site_type_symbol
_atom_site_fract_x
_atom_site_fract_y
_atom_site_fract_z
_atom_site_U_iso_or_equiv
_atom_site_adp_type
_atom_site_occupancy
_atom_site_symmetry_multiplicity
_atom_site_calc_flag
_atom_site_refinement_flags
_atom_site_disorder_assembly
_atom_site_disorder_group
O1 O 0.38016(7) -0.13116(19) 0.52339(4) 0.0379(3) Uani 1 1 d . . .
O2 O 0.30145(7) -0.36159(16) 0.55869(4) 0.0371(3) Uani 1 1 d . . .
N1 N 0.10002(6) 0.04749(19) 0.58929(4) 0.0211(3) Uani 1 1 d . . .
N2 N 0.33271(7) -0.1631(2) 0.55204(4) 0.0254(3) Uani 1 1 d . . .
C1 C 0.09660(8) 0.1944(2) 0.62935(5) 0.0207(3) Uani 1 1 d . . .
C2 C 0.02211(9) 0.2394(3) 0.64582(5) 0.0253(3) Uani 1 1 d . . .
C3 C 0.02086(10) 0.4059(3) 0.68296(6) 0.0295(4) Uani 1 1 d . . .
C4 C 0.09251(9) 0.5324(3) 0.70250(5) 0.0284(4) Uani 1 1 d . . .
C5 C 0.24792(10) 0.6069(3) 0.70955(6) 0.0293(4) Uani 1 1 d . . .
C6 C 0.32502(10) 0.5477(3) 0.69847(6) 0.0314(4) Uani 1 1 d . . .
C7 C 0.33000(9) 0.3606(2) 0.66577(5) 0.0268(3) Uani 1 1 d . . .
C8 C 0.25783(8) 0.2362(2) 0.64340(5) 0.0213(3) Uani 1 1 d . . .
C9 C 0.17181(9) 0.4852(2) 0.68812(5) 0.0244(3) Uani 1 1 d . . .
C10 C 0.17528(8) 0.3035(2) 0.65305(5) 0.0202(3) Uani 1 1 d . . .
C11 C 0.26917(8) 0.0284(2) 0.61265(5) 0.0218(3) Uani 1 1 d . . .
C12 C 0.31551(8) 0.0466(2) 0.57913(5) 0.0244(3) Uani 1 1 d . . .
C13 C 0.03413(10) -0.1405(3) 0.57808(6) 0.0283(4) Uani 1 1 d . . .
C14 C 0.10644(10) 0.1917(3) 0.54698(5) 0.0239(3) Uani 1 1 d . . .
H2 H -0.0314(10) 0.155(3) 0.6308(6) 0.035(4) Uiso 1 1 d . . .
H3 H -0.0338(10) 0.431(3) 0.6937(6) 0.035(4) Uiso 1 1 d . . .
H4 H 0.0898(10) 0.652(3) 0.7263(6) 0.037(4) Uiso 1 1 d . . .
H5 H 0.2445(9) 0.732(3) 0.7317(6) 0.037(4) Uiso 1 1 d . . .
H6 H 0.3745(11) 0.627(3) 0.7144(6) 0.045(5) Uiso 1 1 d . . .
H7 H 0.3880(10) 0.310(3) 0.6591(5) 0.029(4) Uiso 1 1 d . . .
H11 H 0.2448(9) -0.130(3) 0.6184(5) 0.028(4) Uiso 1 1 d . . .
H12 H 0.3405(9) 0.185(3) 0.5695(5) 0.026(4) Uiso 1 1 d . . .
H13A H -0.0247(10) -0.070(3) 0.5668(6) 0.033(4) Uiso 1 1 d . . .
H13B H 0.0334(8) -0.238(3) 0.6056(6) 0.028(4) Uiso 1 1 d . . .
H13C H 0.0497(9) -0.247(3) 0.5542(6) 0.033(4) Uiso 1 1 d . . .
H14A H 0.0501(10) 0.267(3) 0.5335(6) 0.031(4) Uiso 1 1 d . . .
H14B H 0.1492(9) 0.321(3) 0.5548(5) 0.026(4) Uiso 1 1 d . . .
H14C H 0.1233(9) 0.080(3) 0.5238(6) 0.030(4) Uiso 1 1 d . . .

loop_
_atom_site_aniso_label
_atom_site_aniso_U_11
_atom_site_aniso_U_22
_atom_site_aniso_U_33
_atom_site_aniso_U_23
_atom_site_aniso_U_13
_atom_site_aniso_U_12
O1 0.0443(6) 0.0378(6) 0.0372(7) 0.0018(5) 0.0221(6) 0.0044(5)
O2 0.0461(7) 0.0198(5) 0.0490(8) -0.0005(5) 0.0180(6) -0.0001(4)
N1 0.0232(6) 0.0196(6) 0.0201(6) 0.0000(5) 0.0030(5) -0.0015(4)
N2 0.0250(6) 0.0229(6) 0.0285(7) 0.0036(5) 0.0056(5) 0.0039(5)
C1 0.0253(7) 0.0175(6) 0.0192(7) 0.0029(5) 0.0042(6) 0.0008(5)
C2 0.0237(7) 0.0259(7) 0.0265(8) 0.0033(6) 0.0052(6) 0.0011(6)
C3 0.0343(8) 0.0294(7) 0.0278(9) 0.0034(6) 0.0137(7) 0.0070(6)
C4 0.0412(9) 0.0254(7) 0.0201(8) -0.0006(6) 0.0094(7) 0.0045(6)
C5 0.0432(9) 0.0233(7) 0.0197(8) -0.0010(6) 0.0015(7) -0.0046(6)
C6 0.0346(8) 0.0282(7) 0.0279(9) 0.0023(7) -0.0027(7) -0.0112(6)
C7 0.0257(7) 0.0268(7) 0.0268(8) 0.0050(6) 0.0021(6) -0.0033(6)
C8 0.0240(7) 0.0195(6) 0.0196(7) 0.0052(6) 0.0025(6) -0.0011(5)
C9 0.0337(8) 0.0207(6) 0.0182(7) 0.0033(6) 0.0033(6) 0.0003(5)
C10 0.0250(7) 0.0184(6) 0.0169(7) 0.0030(5) 0.0033(6) 0.0005(5)
C11 0.0176(6) 0.0205(7) 0.0258(8) 0.0039(6) 0.0003(6) 0.0013(5)
C12 0.0243(7) 0.0188(7) 0.0304(9) 0.0025(6) 0.0059(6) 0.0005(5)
C13 0.0323(8) 0.0239(7) 0.0280(9) -0.0018(7) 0.0036(7) -0.0061(6)
C14 0.0280(8) 0.0250(7) 0.0183(8) 0.0002(6) 0.0033(6) 0.0004(6)

loop_
_atom_type_symbol
_atom_type_description
_atom_type_scat_dispersion_real
_atom_type_scat_dispersion_imag
_atom_type_scat_source
C C 0.0033 0.0016 'International Tables Vol C Tables 4.2.6.8 and 6.1.1.4'
H H 0.0000 0.0000 'International Tables Vol C Tables 4.2.6.8 and 6.1.1.4'
N N 0.0061 0.0033 'International Tables Vol C Tables 4.2.6.8 and 6.1.1.4'
O O 0.0106 0.0060 'International Tables Vol C Tables 4.2.6.8 and 6.1.1.4'

loop_
_geom_angle_atom_site_label_1
_geom_angle_atom_site_label_2
_geom_angle_atom_site_label_3
_geom_angle
_geom_angle_site_symmetry_1
_geom_angle_site_symmetry_3
_geom_angle_publ_flag
C1 N1 C13 116.36(11) . . ?
C1 N1 C14 112.79(10) . . ?
C13 N1 C14 110.91(12) . . ?
O2 N2 O1 123.27(12) . . ?
O2 N2 C12 119.89(12) . . ?
O1 N2 C12 116.82(11) . . ?
C2 C1 N1 123.44(12) . . ?
C2 C1 C10 119.25(13) . . ?
N1 C1 C10 117.30(11) . . ?
C1 C2 C3 120.97(14) . . ?
C4 C3 C2 120.84(13) . . ?
C3 C4 C9 120.27(13) . . ?
C6 C5 C9 121.10(14) . . ?
C5 C6 C7 119.96(13) . . ?
C8 C7 C6 121.65(13) . . ?
C7 C8 C10 119.20(13) . . ?
C7 C8 C11 118.39(12) . . ?
C10 C8 C11 122.30(12) . . ?
C5 C9 C4 121.14(13) . . ?
C5 C9 C10 119.51(12) . . ?
C4 C9 C10 119.29(12) . . ?
C9 C10 C1 118.65(11) . . ?
C9 C10 C8 118.39(12) . . ?
C1 C10 C8 122.95(12) . . ?
C12 C11 C8 121.86(12) . . ?
C11 C12 N2 121.47(13) . . ?

loop_
_geom_bond_atom_site_label_1
_geom_bond_atom_site_label_2
_geom_bond_distance
_geom_bond_site_symmetry_2
_geom_bond_publ_flag
O1 N2 1.2307(14) . ?
O2 N2 1.2259(14) . ?
N1 C1 1.4158(17) . ?
N1 C13 1.4595(17) . ?
N1 C14 1.4712(17) . ?
N2 C12 1.4441(17) . ?
C1 C2 1.3772(18) . ?
C1 C10 1.4337(18) . ?
C2 C3 1.408(2) . ?
C3 C4 1.359(2) . ?
C4 C9 1.4216(19) . ?
C5 C6 1.361(2) . ?
C5 C9 1.4140(19) . ?
C6 C7 1.404(2) . ?
C7 C8 1.3819(19) . ?
C8 C10 1.4382(19) . ?
C8 C11 1.4740(19) . ?
C9 C10 1.4265(19) . ?
C11 C12 1.3237(19) . ?
